data_4104821
loop_
_publ_author_name
'William J. Evans'
'Ming Fang'
'Ga\"el Zucchi'
'Filipp Furche'
'Joseph W. Ziller'
'Ryan M. Hoekstra'
'Jeffrey I. Zink'

_publ_section_title
;
 Isolation of Dysprosium and Yttrium Complexes of a Three-Electron
 Reduction Product in the Activation of Dinitrogen, the (N2)3- Radical
;
_journal_name_full 'Journal of the American Chemical Society'
_journal_page_first 11195
_journal_page_last 11202
_journal_paper_doi 10.1021/ja9036753
_journal_volume 131
_journal_year 2009
_chemical_formula_sum 'C35.5 H92 K N6 O2 Si8 Y2'
_chemical_formula_weight 1076.79
_chemical_name_systematic
; 
 ? 
;
_space_group_IT_number 14
_symmetry_cell_setting monoclinic
_symmetry_space_group_name_Hall '-P 2yn'
_symmetry_space_group_name_H-M 'P 1 21/n 1'
_atom_sites_solution_hydrogens geom
_atom_sites_solution_primary direct
_atom_sites_solution_secondary difmap
_audit_creation_method SHELXTL
_cell_angle_alpha 90.00
_cell_angle_beta 105.071(3)
_cell_angle_gamma 90.00
_cell_formula_units_Z 4
_cell_length_a 12.481(3)
_cell_length_b 21.371(5)
_cell_length_c 22.304(5)
_cell_measurement_reflns_used 9868
_cell_measurement_temperature 103(2)
_cell_measurement_theta_max 28.09
_cell_measurement_theta_min 2.34
_cell_volume 5745(2)
_computing_cell_refinement 'Bruker SMART APEX2/SAINT'
_computing_data_collection 'Bruker SMART APEX2'
_computing_data_reduction 'Bruker SAINT'
_computing_molecular_graphics 'Bruker SHELXTL'
_computing_publication_material 'Bruker SHELXTL'
_computing_structure_refinement 'Bruker SHELXTL'
_computing_structure_solution 'Bruker SHELXTL'
_diffrn_ambient_temperature 103(2)
_diffrn_measured_fraction_theta_full 0.999
_diffrn_measured_fraction_theta_max 0.999
_diffrn_measurement_device_type 'Bruker SMART APEX II CCD'
_diffrn_measurement_method 'phi and omega'
_diffrn_radiation_monochromator graphite
_diffrn_radiation_source 'fine-focus sealed tube'
_diffrn_radiation_type MoK\a
_diffrn_radiation_wavelength 0.71073
_diffrn_reflns_av_R_equivalents 0.0707
_diffrn_reflns_av_sigmaI/netI 0.0557
_diffrn_reflns_limit_h_max 15
_diffrn_reflns_limit_h_min -15
_diffrn_reflns_limit_k_max 27
_diffrn_reflns_limit_k_min -27
_diffrn_reflns_limit_l_max 28
_diffrn_reflns_limit_l_min -28
_diffrn_reflns_number 65005
_diffrn_reflns_theta_full 27.10
_diffrn_reflns_theta_max 27.10
_diffrn_reflns_theta_min 1.71
_exptl_absorpt_coefficient_mu 2.282
_exptl_absorpt_correction_T_max 0.8944
_exptl_absorpt_correction_T_min 0.6457
_exptl_absorpt_correction_type multi-scan
_exptl_absorpt_process_details 'Bruker SADABS'
_exptl_crystal_colour yellow
_exptl_crystal_density_diffrn 1.245
_exptl_crystal_density_meas ?
_exptl_crystal_description plate
_exptl_crystal_F_000 2288
_exptl_crystal_size_max 0.21
_exptl_crystal_size_mid 0.20
_exptl_crystal_size_min 0.05
_refine_diff_density_max 1.437
_refine_diff_density_min -0.526
_refine_diff_density_rms 0.089
_refine_ls_extinction_method none
_refine_ls_goodness_of_fit_ref 1.015
_refine_ls_hydrogen_treatment constr
_refine_ls_matrix_type full
_refine_ls_number_parameters 504
_refine_ls_number_reflns 12646
_refine_ls_number_restraints 0
_refine_ls_restrained_S_all 1.015
_refine_ls_R_factor_all 0.0646
_refine_ls_R_factor_gt 0.0372
_refine_ls_shift/su_max 0.002
_refine_ls_shift/su_mean 0.000
_refine_ls_structure_factor_coef Fsqd
_refine_ls_weighting_details 'calc w=1/[\s^2^(Fo^2^)+(0.0364P)^2^+6.1800P] where P=(Fo^2^+2Fc^2^)/3'
_refine_ls_weighting_scheme calc
_refine_ls_wR_factor_gt 0.0808
_refine_ls_wR_factor_ref 0.0910
_reflns_number_gt 9448
_reflns_number_total 12646
_reflns_threshold_expression >2sigma(I)
_cod_data_source_file ja9036753_si_006.cif
_cod_data_source_block mf8
_cod_depositor_comments
;
The following automatic conversions were performed:

'_exptl_crystal_density_meas' value 'n/a' was changed to '?' - the
value is perceived as not measured.

Automatic conversion script
Id: cif_fix_values 3008 2015-01-20 13:52:24Z robertas 
;
_cod_original_cell_volume 5744(2)
_cod_original_formula_sum 'C35.50 H92 K N6 O2 Si8 Y2'
_cod_database_code 4104821

loop_
_symmetry_equiv_pos_as_xyz
'x, y, z'
'-x+1/2, y+1/2, -z+1/2'
'-x, -y, -z'
'x-1/2, -y-1/2, z-1/2'

loop_
_atom_site_label
_atom_site_type_symbol
_atom_site_fract_x
_atom_site_fract_y
_atom_site_fract_z
_atom_site_U_iso_or_equiv
_atom_site_adp_type
_atom_site_occupancy
_atom_site_symmetry_multiplicity
_atom_site_calc_flag
_atom_site_refinement_flags
Y1 Y 0.18134(2) 0.659983(13) 0.396577(12) 0.01226(7) Uani 1 1 d .
Y2 Y -0.07963(2) 0.771618(13) 0.424654(12) 0.01194(7) Uani 1 1 d .
K1 K 0.14841(5) 0.70739(3) 0.55074(3) 0.01839(14) Uani 1 1 d .
Si1 Si 0.25468(7) 0.55523(4) 0.29354(4) 0.01919(19) Uani 1 1 d .
Si2 Si 0.02330(7) 0.60529(4) 0.25396(4) 0.01862(19) Uani 1 1 d .
Si3 Si 0.24254(7) 0.55665(4) 0.50918(4) 0.01432(17) Uani 1 1 d .
Si4 Si 0.41659(7) 0.66160(4) 0.53093(4) 0.01514(17) Uani 1 1 d .
Si5 Si -0.27527(7) 0.88289(4) 0.36698(4) 0.01574(18) Uani 1 1 d .
Si6 Si -0.11814(7) 0.86831(4) 0.28809(4) 0.01532(18) Uani 1 1 d .
Si7 Si -0.10993(7) 0.75175(4) 0.57900(4) 0.01673(18) Uani 1 1 d .
Si8 Si 0.02390(7) 0.86096(4) 0.55060(4) 0.01553(18) Uani 1 1 d .
O1 O 0.28959(17) 0.73667(10) 0.36132(9) 0.0191(5) Uani 1 1 d .
O2 O -0.22457(16) 0.69764(9) 0.37904(9) 0.0175(5) Uani 1 1 d .
N1 N 0.1539(2) 0.60508(11) 0.30367(11) 0.0159(5) Uani 1 1 d .
N2 N 0.2919(2) 0.62822(11) 0.49343(11) 0.0146(5) Uani 1 1 d .
N3 N -0.16216(19) 0.84712(11) 0.35180(11) 0.0142(5) Uani 1 1 d .
N4 N -0.04847(19) 0.79198(11) 0.53039(11) 0.0138(5) Uani 1 1 d .
N5 N 0.0289(2) 0.68789(11) 0.42393(11) 0.0150(5) Uani 1 1 d .
N6 N 0.0904(2) 0.74244(11) 0.42138(11) 0.0139(5) Uani 1 1 d .
C1 C 0.2174(3) 0.46984(16) 0.29356(18) 0.0333(9) Uani 1 1 d .
H1A H 0.1551 0.4608 0.2576 0.050 Uiso 1 1 calc R
H1B H 0.1962 0.4599 0.3318 0.050 Uiso 1 1 calc R
H1C H 0.2815 0.4444 0.2913 0.050 Uiso 1 1 calc R
C2 C 0.3030(3) 0.56839(19) 0.22119(15) 0.0340(9) Uani 1 1 d .
H2A H 0.2444 0.5558 0.1847 0.051 Uiso 1 1 calc R
H2B H 0.3698 0.5434 0.2234 0.051 Uiso 1 1 calc R
H2C H 0.3200 0.6128 0.2179 0.051 Uiso 1 1 calc R
C3 C 0.3839(3) 0.56687(16) 0.35820(14) 0.0224(7) Uani 1 1 d .
H3A H 0.3661 0.5624 0.3983 0.034 Uiso 1 1 calc R
H3B H 0.4138 0.6088 0.3551 0.034 Uiso 1 1 calc R
H3C H 0.4393 0.5355 0.3549 0.034 Uiso 1 1 calc R
C4 C 0.0186(3) 0.5925(2) 0.16999(15) 0.0365(9) Uani 1 1 d .
H4A H 0.0447 0.5502 0.1645 0.055 Uiso 1 1 calc R
H4B H 0.0666 0.6232 0.1571 0.055 Uiso 1 1 calc R
H4C H -0.0577 0.5976 0.1446 0.055 Uiso 1 1 calc R
C5 C -0.0462(3) 0.68278(16) 0.25626(15) 0.0254(7) Uani 1 1 d .
H5A H -0.0493 0.6917 0.2989 0.038 Uiso 1 1 calc R
H5B H -0.1217 0.6814 0.2290 0.038 Uiso 1 1 calc R
H5C H -0.0039 0.7157 0.2421 0.038 Uiso 1 1 calc R
C6 C -0.0685(3) 0.54368(16) 0.27427(17) 0.0301(8) Uani 1 1 d .
H6A H -0.0676 0.5475 0.3182 0.045 Uiso 1 1 calc R
H6B H -0.0414 0.5022 0.2667 0.045 Uiso 1 1 calc R
H6C H -0.1446 0.5492 0.2486 0.045 Uiso 1 1 calc R
C7 C 0.1898(3) 0.55497(15) 0.58112(14) 0.0218(7) Uani 1 1 d .
H7A H 0.2488 0.5687 0.6169 0.033 Uiso 1 1 calc R
H7B H 0.1673 0.5123 0.5882 0.033 Uiso 1 1 calc R
H7C H 0.1259 0.5831 0.5756 0.033 Uiso 1 1 calc R
C8 C 0.3425(3) 0.48980(15) 0.51612(15) 0.0239(7) Uani 1 1 d .
H8A H 0.3741 0.4898 0.4802 0.036 Uiso 1 1 calc R
H8B H 0.3034 0.4503 0.5175 0.036 Uiso 1 1 calc R
H8C H 0.4022 0.4945 0.5543 0.036 Uiso 1 1 calc R
C9 C 0.1179(3) 0.53493(14) 0.44426(14) 0.0202(7) Uani 1 1 d .
H9A H 0.1397 0.5320 0.4052 0.030 Uiso 1 1 calc R
H9B H 0.0604 0.5671 0.4404 0.030 Uiso 1 1 calc R
H9C H 0.0887 0.4945 0.4535 0.030 Uiso 1 1 calc R
C10 C 0.5002(3) 0.61635(16) 0.59908(14) 0.0230(7) Uani 1 1 d .
H10A H 0.5297 0.5785 0.5844 0.035 Uiso 1 1 calc R
H10B H 0.4528 0.6046 0.6261 0.035 Uiso 1 1 calc R
H10C H 0.5617 0.6423 0.6224 0.035 Uiso 1 1 calc R
C11 C 0.5111(3) 0.67458(15) 0.47846(14) 0.0202(7) Uani 1 1 d .
H11A H 0.5352 0.6341 0.4660 0.030 Uiso 1 1 calc R
H11B H 0.5762 0.6987 0.5007 0.030 Uiso 1 1 calc R
H11C H 0.4712 0.6977 0.4415 0.030 Uiso 1 1 calc R
C12 C 0.3966(3) 0.74188(15) 0.56215(15) 0.0227(7) Uani 1 1 d .
H12A H 0.3692 0.7375 0.5993 0.034 Uiso 1 1 calc R
H12B H 0.3425 0.7655 0.5305 0.034 Uiso 1 1 calc R
H12C H 0.4676 0.7642 0.5728 0.034 Uiso 1 1 calc R
C13 C -0.2523(3) 0.96690(15) 0.39347(15) 0.0244(7) Uani 1 1 d .
H13A H -0.2395 0.9926 0.3596 0.037 Uiso 1 1 calc R
H13B H -0.1876 0.9694 0.4294 0.037 Uiso 1 1 calc R
H13C H -0.3180 0.9823 0.4052 0.037 Uiso 1 1 calc R
C14 C -0.4013(2) 0.88243(15) 0.29878(14) 0.0199(7) Uani 1 1 d .
H14A H -0.4264 0.8392 0.2892 0.030 Uiso 1 1 calc R
H14B H -0.3825 0.9010 0.2627 0.030 Uiso 1 1 calc R
H14C H -0.4607 0.9068 0.3090 0.030 Uiso 1 1 calc R
C15 C -0.3137(3) 0.84113(16) 0.43325(14) 0.0229(7) Uani 1 1 d .
H15A H -0.3249 0.7965 0.4234 0.034 Uiso 1 1 calc R
H15B H -0.3823 0.8591 0.4394 0.034 Uiso 1 1 calc R
H15C H -0.2538 0.8462 0.4713 0.034 Uiso 1 1 calc R
C16 C -0.1990(3) 0.82692(15) 0.21559(14) 0.0207(7) Uani 1 1 d .
H16A H -0.2000 0.7819 0.2236 0.031 Uiso 1 1 calc R
H16B H -0.1636 0.8345 0.1818 0.031 Uiso 1 1 calc R
H16C H -0.2752 0.8429 0.2037 0.031 Uiso 1 1 calc R
C17 C -0.1318(3) 0.95434(15) 0.26743(15) 0.0225(7) Uani 1 1 d .
H17A H -0.0935 0.9792 0.3036 0.034 Uiso 1 1 calc R
H17B H -0.2105 0.9659 0.2551 0.034 Uiso 1 1 calc R
H17C H -0.0985 0.9625 0.2330 0.034 Uiso 1 1 calc R
C18 C 0.0332(2) 0.85166(16) 0.29896(15) 0.0219(7) Uani 1 1 d .
H18A H 0.0489 0.8082 0.3124 0.033 Uiso 1 1 calc R
H18B H 0.0772 0.8799 0.3306 0.033 Uiso 1 1 calc R
H18C H 0.0527 0.8582 0.2596 0.033 Uiso 1 1 calc R
C19 C -0.0144(3) 0.7391(2) 0.65882(16) 0.0407(10) Uani 1 1 d .
H19A H 0.0543 0.7193 0.6551 0.061 Uiso 1 1 calc R
H19B H -0.0509 0.7120 0.6830 0.061 Uiso 1 1 calc R
H19C H 0.0029 0.7795 0.6799 0.061 Uiso 1 1 calc R
C20 C -0.1537(3) 0.67235(15) 0.54573(17) 0.0299(8) Uani 1 1 d .
H20A H -0.2125 0.6769 0.5071 0.045 Uiso 1 1 calc R
H20B H -0.1816 0.6478 0.5756 0.045 Uiso 1 1 calc R
H20C H -0.0900 0.6509 0.5371 0.045 Uiso 1 1 calc R
C21 C -0.2374(3) 0.78815(16) 0.59423(15) 0.0253(7) Uani 1 1 d .
H21A H -0.2957 0.7910 0.5552 0.038 Uiso 1 1 calc R
H21B H -0.2195 0.8302 0.6115 0.038 Uiso 1 1 calc R
H21C H -0.2635 0.7623 0.6239 0.038 Uiso 1 1 calc R
C22 C 0.1639(3) 0.85027(15) 0.60801(15) 0.0243(7) Uani 1 1 d .
H22A H 0.1556 0.8238 0.6424 0.036 Uiso 1 1 calc R
H22B H 0.1933 0.8912 0.6242 0.036 Uiso 1 1 calc R
H22C H 0.2151 0.8303 0.5872 0.036 Uiso 1 1 calc R
C23 C -0.0525(3) 0.92108(16) 0.58471(16) 0.0266(8) Uani 1 1 d .
H23A H -0.1259 0.9282 0.5564 0.040 Uiso 1 1 calc R
H23B H -0.0105 0.9603 0.5908 0.040 Uiso 1 1 calc R
H23C H -0.0611 0.9061 0.6247 0.040 Uiso 1 1 calc R
C24 C 0.0564(3) 0.89622(15) 0.47977(14) 0.0215(7) Uani 1 1 d .
H24A H -0.0130 0.9061 0.4488 0.032 Uiso 1 1 calc R
H24B H 0.0994 0.8663 0.4622 0.032 Uiso 1 1 calc R
H24C H 0.0997 0.9346 0.4915 0.032 Uiso 1 1 calc R
C25 C 0.3255(3) 0.73734(16) 0.30441(15) 0.0250(7) Uani 1 1 d .
H25A H 0.2819 0.7073 0.2738 0.030 Uiso 1 1 calc R
H25B H 0.4052 0.7266 0.3128 0.030 Uiso 1 1 calc R
C26 C 0.3048(3) 0.80383(16) 0.28087(15) 0.0267(8) Uani 1 1 d .
H26A H 0.2261 0.8101 0.2582 0.032 Uiso 1 1 calc R
H26B H 0.3525 0.8148 0.2533 0.032 Uiso 1 1 calc R
C27 C 0.3351(3) 0.84213(17) 0.34028(16) 0.0320(8) Uani 1 1 d .
H27A H 0.2904 0.8809 0.3357 0.038 Uiso 1 1 calc R
H27B H 0.4147 0.8534 0.3514 0.038 Uiso 1 1 calc R
C28 C 0.3086(3) 0.79921(14) 0.38936(15) 0.0211(7) Uani 1 1 d .
H28A H 0.3715 0.7983 0.4271 0.025 Uiso 1 1 calc R
H28B H 0.2416 0.8141 0.4010 0.025 Uiso 1 1 calc R
C29 C -0.3260(3) 0.71024(15) 0.33044(16) 0.0266(8) Uani 1 1 d .
H29A H -0.3144 0.7451 0.3036 0.032 Uiso 1 1 calc R
H29B H -0.3875 0.7214 0.3489 0.032 Uiso 1 1 calc R
C30 C -0.3522(3) 0.65047(15) 0.29335(15) 0.0262(8) Uani 1 1 d .
H30A H -0.3126 0.6485 0.2603 0.031 Uiso 1 1 calc R
H30B H -0.4329 0.6461 0.2745 0.031 Uiso 1 1 calc R
C31 C -0.3100(3) 0.60084(15) 0.34272(15) 0.0228(7) Uani 1 1 d .
H31A H -0.3638 0.5933 0.3676 0.027 Uiso 1 1 calc R
H31B H -0.2949 0.5609 0.3239 0.027 Uiso 1 1 calc R
C32 C -0.2046(3) 0.62982(14) 0.38152(15) 0.0215(7) Uani 1 1 d .
H32A H -0.1883 0.6145 0.4249 0.026 Uiso 1 1 calc R
H32B H -0.1412 0.6194 0.3644 0.026 Uiso 1 1 calc R
C33 C 0.3331(6) 0.9838(3) 0.4583(3) 0.0308(16) Uiso 0.50 1 d P
C34 C 0.3767(4) 0.9265(2) 0.4887(2) 0.0631(14) Uiso 1 1 d .
C35 C 0.4796(7) 0.9166(4) 0.5130(4) 0.0406(19) Uiso 0.50 1 d P
C36 C 0.5699(4) 0.9641(2) 0.5261(2) 0.0643(14) Uiso 1 1 d .
C37 C 0.4774(8) 0.9769(4) 0.5039(4) 0.053(2) Uiso 0.50 1 d P

loop_
_atom_site_aniso_label
_atom_site_aniso_U_11
_atom_site_aniso_U_22
_atom_site_aniso_U_33
_atom_site_aniso_U_23
_atom_site_aniso_U_13
_atom_site_aniso_U_12
Y1 0.01155(14) 0.01416(14) 0.01031(13) 0.00001(11) 0.00149(10) 0.00120(11)
Y2 0.01252(14) 0.01298(14) 0.00943(13) 0.00047(11) 0.00128(10) 0.00151(11)
K1 0.0184(3) 0.0212(3) 0.0145(3) -0.0003(3) 0.0023(3) 0.0029(3)
Si1 0.0185(4) 0.0235(5) 0.0152(4) -0.0026(4) 0.0037(3) 0.0044(4)
Si2 0.0160(4) 0.0232(5) 0.0148(4) -0.0049(3) 0.0006(3) -0.0001(4)
Si3 0.0140(4) 0.0149(4) 0.0133(4) 0.0015(3) 0.0022(3) 0.0009(3)
Si4 0.0123(4) 0.0170(4) 0.0146(4) -0.0003(3) 0.0007(3) 0.0000(3)
Si5 0.0148(4) 0.0162(4) 0.0157(4) 0.0030(3) 0.0031(3) 0.0031(3)
Si6 0.0139(4) 0.0162(4) 0.0150(4) 0.0036(3) 0.0023(3) 0.0015(3)
Si7 0.0156(4) 0.0224(5) 0.0122(4) 0.0011(3) 0.0037(3) -0.0014(3)
Si8 0.0164(4) 0.0155(4) 0.0137(4) -0.0026(3) 0.0021(3) -0.0009(3)
O1 0.0208(11) 0.0208(12) 0.0172(11) 0.0006(9) 0.0080(9) -0.0012(9)
O2 0.0143(11) 0.0157(11) 0.0196(11) 0.0005(9) -0.0010(9) 0.0007(8)
N1 0.0166(13) 0.0182(13) 0.0125(12) -0.0017(10) 0.0028(10) 0.0013(10)
N2 0.0124(12) 0.0154(13) 0.0149(12) 0.0023(10) 0.0014(10) 0.0010(10)
N3 0.0125(12) 0.0150(13) 0.0138(12) 0.0011(10) 0.0009(10) 0.0016(10)
N4 0.0128(12) 0.0154(13) 0.0133(12) -0.0018(10) 0.0033(10) 0.0003(10)
N5 0.0126(12) 0.0171(13) 0.0137(12) 0.0005(10) 0.0009(10) -0.0005(10)
N6 0.0145(13) 0.0128(13) 0.0141(12) 0.0004(10) 0.0030(10) -0.0020(10)
C1 0.031(2) 0.0253(19) 0.041(2) -0.0102(16) 0.0042(17) 0.0075(16)
C2 0.031(2) 0.053(3) 0.0197(18) 0.0010(17) 0.0099(15) 0.0147(18)
C3 0.0181(16) 0.0295(19) 0.0204(16) 0.0020(14) 0.0063(13) 0.0045(14)
C4 0.028(2) 0.059(3) 0.0179(17) -0.0085(17) -0.0008(15) 0.0039(18)
C5 0.0229(18) 0.0276(19) 0.0227(17) 0.0021(14) 0.0006(14) 0.0044(14)
C6 0.0224(18) 0.0279(19) 0.039(2) -0.0138(16) 0.0062(16) -0.0053(15)
C7 0.0255(17) 0.0222(17) 0.0175(16) 0.0013(13) 0.0053(13) -0.0050(14)
C8 0.0239(17) 0.0191(17) 0.0296(18) 0.0049(14) 0.0088(15) 0.0046(14)
C9 0.0240(17) 0.0151(16) 0.0193(16) 0.0001(13) 0.0016(13) -0.0032(13)
C10 0.0177(16) 0.0263(18) 0.0212(16) 0.0017(14) -0.0018(13) 0.0012(14)
C11 0.0151(15) 0.0224(17) 0.0230(16) -0.0023(13) 0.0046(13) -0.0035(13)
C12 0.0204(17) 0.0230(18) 0.0241(17) -0.0024(14) 0.0046(14) -0.0026(13)
C13 0.0275(18) 0.0198(17) 0.0258(17) -0.0030(14) 0.0065(15) 0.0031(14)
C14 0.0155(15) 0.0219(17) 0.0216(16) 0.0061(13) 0.0037(13) 0.0027(13)
C15 0.0204(16) 0.0293(18) 0.0187(16) 0.0046(14) 0.0046(13) 0.0056(14)
C16 0.0203(16) 0.0236(18) 0.0170(15) 0.0012(13) 0.0029(13) 0.0040(13)
C17 0.0233(17) 0.0223(17) 0.0219(17) 0.0055(14) 0.0059(14) 0.0009(14)
C18 0.0161(16) 0.0288(19) 0.0206(16) 0.0085(14) 0.0044(13) 0.0039(13)
C19 0.027(2) 0.073(3) 0.0224(19) 0.0174(19) 0.0058(16) -0.0044(19)
C20 0.031(2) 0.0230(19) 0.041(2) -0.0009(16) 0.0199(17) -0.0043(15)
C21 0.0233(18) 0.032(2) 0.0239(17) -0.0019(14) 0.0123(14) -0.0021(15)
C22 0.0231(17) 0.0202(17) 0.0246(17) -0.0040(14) -0.0027(14) -0.0044(14)
C23 0.0294(19) 0.0234(18) 0.0289(18) -0.0062(14) 0.0107(15) -0.0010(15)
C24 0.0225(17) 0.0191(17) 0.0228(17) 0.0007(13) 0.0055(14) -0.0051(13)
C25 0.0239(18) 0.031(2) 0.0251(17) 0.0037(14) 0.0153(14) 0.0031(15)
C26 0.0251(18) 0.033(2) 0.0268(18) 0.0090(15) 0.0149(15) 0.0066(15)
C27 0.039(2) 0.029(2) 0.034(2) 0.0028(16) 0.0205(17) -0.0080(17)
C28 0.0216(17) 0.0198(17) 0.0220(16) 0.0004(13) 0.0062(13) -0.0045(13)
C29 0.0167(16) 0.0229(18) 0.0321(19) 0.0043(15) -0.0080(14) 0.0026(13)
C30 0.0268(18) 0.0274(19) 0.0190(16) 0.0012(14) -0.0039(14) -0.0041(15)
C31 0.0226(17) 0.0187(17) 0.0242(17) 0.0006(13) 0.0007(14) -0.0034(13)
C32 0.0213(17) 0.0148(16) 0.0259(17) -0.0004(13) 0.0013(14) 0.0006(13)

loop_
_atom_type_symbol
_atom_type_description
_atom_type_scat_dispersion_real
_atom_type_scat_dispersion_imag
_atom_type_scat_source
C C 0.0033 0.0016 'International Tables Vol C Tables 4.2.6.8 and 6.1.1.4'
H H 0.0000 0.0000 'International Tables Vol C Tables 4.2.6.8 and 6.1.1.4'
N N 0.0061 0.0033 'International Tables Vol C Tables 4.2.6.8 and 6.1.1.4'
O O 0.0106 0.0060 'International Tables Vol C Tables 4.2.6.8 and 6.1.1.4'
Si Si 0.0817 0.0704 'International Tables Vol C Tables 4.2.6.8 and 6.1.1.4'
K K 0.2009 0.2494 'International Tables Vol C Tables 4.2.6.8 and 6.1.1.4'
Y Y -2.7962 3.5667 'International Tables Vol C Tables 4.2.6.8 and 6.1.1.4'

loop_
_geom_angle_atom_site_label_1
_geom_angle_atom_site_label_2
_geom_angle_atom_site_label_3
_geom_angle
_geom_angle_site_symmetry_1
_geom_angle_site_symmetry_3
N5 Y1 N6 36.67(9) . .
N5 Y1 N1 116.15(9) . .
N6 Y1 N1 130.48(9) . .
N5 Y1 N2 99.52(9) . .
N6 Y1 N2 102.41(9) . .
N1 Y1 N2 126.17(9) . .
N5 Y1 O1 120.30(8) . .
N6 Y1 O1 84.70(8) . .
N1 Y1 O1 91.02(8) . .
N2 Y1 O1 104.79(8) . .
N6 Y2 N5 36.57(8) . .
N6 Y2 N4 100.11(8) . .
N5 Y2 N4 102.35(8) . .
N6 Y2 N3 114.97(9) . .
N5 Y2 N3 134.76(9) . .
N4 Y2 N3 120.24(8) . .
N6 Y2 O2 114.67(8) . .
N5 Y2 O2 82.11(8) . .
N4 Y2 O2 117.24(8) . .
N3 Y2 O2 90.73(8) . .
N5 K1 N6 28.29(7) . .
N5 K1 N2 73.18(7) . .
N6 K1 N2 74.99(7) . .
N5 K1 N4 75.02(7) . .
N6 K1 N4 73.05(7) . .
N2 K1 N4 147.10(7) . .
N1 Si1 C3 109.31(14) . .
N1 Si1 C1 114.46(15) . .
C3 Si1 C1 106.91(16) . .
N1 Si1 C2 115.53(15) . .
C3 Si1 C2 103.59(16) . .
C1 Si1 C2 106.19(18) . .
N1 Si2 C5 110.65(14) . .
N1 Si2 C6 112.28(15) . .
C5 Si2 C6 107.28(16) . .
N1 Si2 C4 114.94(15) . .
C5 Si2 C4 105.12(16) . .
C6 Si2 C4 106.04(17) . .
N2 Si3 C8 115.39(14) . .
N2 Si3 C7 114.43(13) . .
C8 Si3 C7 106.67(15) . .
N2 Si3 C9 109.25(13) . .
C8 Si3 C9 105.89(15) . .
C7 Si3 C9 104.32(15) . .
N2 Si3 Y1 43.05(8) . .
C8 Si3 Y1 126.37(11) . .
C7 Si3 Y1 126.90(11) . .
C9 Si3 Y1 66.23(10) . .
N2 Si3 K1 54.52(9) . .
C8 Si3 K1 155.07(11) . .
C7 Si3 K1 65.93(10) . .
C9 Si3 K1 99.04(10) . .
Y1 Si3 K1 64.66(2) . .
N2 Si4 C10 115.04(14) . .
N2 Si4 C11 113.12(13) . .
C10 Si4 C11 105.86(15) . .
N2 Si4 C12 111.45(13) . .
C10 Si4 C12 105.56(15) . .
C11 Si4 C12 105.01(14) . .
N2 Si4 K1 54.75(9) . .
C10 Si4 K1 112.18(11) . .
C11 Si4 K1 141.53(10) . .
C12 Si4 K1 59.71(10) . .
N3 Si5 C14 113.33(13) . .
N3 Si5 C13 114.83(14) . .
C14 Si5 C13 106.54(15) . .
N3 Si5 C15 109.45(13) . .
C14 Si5 C15 107.49(14) . .
C13 Si5 C15 104.63(15) . .
N3 Si5 Y2 38.60(8) . .
C14 Si5 Y2 131.82(11) . .
C13 Si5 Y2 120.61(11) . .
C15 Si5 Y2 71.26(10) . .
N3 Si6 C18 111.86(13) . .
N3 Si6 C16 111.81(13) . .
C18 Si6 C16 108.52(15) . .
N3 Si6 C17 115.53(13) . .
C18 Si6 C17 103.88(15) . .
C16 Si6 C17 104.61(14) . .
N4 Si7 C20 109.63(14) . .
N4 Si7 C21 116.49(14) . .
C20 Si7 C21 105.81(16) . .
N4 Si7 C19 113.07(15) . .
C20 Si7 C19 106.96(19) . .
C21 Si7 C19 104.21(17) . .
N4 Si7 K1 56.50(8) . .
C20 Si7 K1 82.74(11) . .
C21 Si7 K1 170.92(11) . .
C19 Si7 K1 75.56(12) . .
N4 Si8 C23 113.85(14) . .
N4 Si8 C24 109.51(13) . .
C23 Si8 C24 107.99(15) . .
N4 Si8 C22 113.69(13) . .
C23 Si8 C22 106.60(15) . .
C24 Si8 C22 104.67(15) . .
N4 Si8 Y2 40.19(8) . .
C23 Si8 Y2 127.02(11) . .
C24 Si8 Y2 69.34(10) . .
C22 Si8 Y2 125.67(11) . .
N4 Si8 K1 54.76(8) . .
C23 Si8 K1 151.84(11) . .
C24 Si8 K1 100.17(11) . .
C22 Si8 K1 64.57(10) . .
Y2 Si8 K1 63.84(2) . .
C25 O1 C28 108.1(2) . .
C25 O1 Y1 128.72(18) . .
C28 O1 Y1 121.88(17) . .
C29 O2 C32 108.4(2) . .
C29 O2 Y2 126.90(17) . .
C32 O2 Y2 121.88(16) . .
Si1 N1 Si2 121.65(14) . .
Si1 N1 Y1 119.29(12) . .
Si2 N1 Y1 117.96(12) . .
Si3 N2 Si4 126.65(14) . .
Si3 N2 Y1 106.88(11) . .
Si4 N2 Y1 124.78(13) . .
Si3 N2 K1 97.49(10) . .
Si4 N2 K1 97.16(10) . .
Y1 N2 K1 87.46(7) . .
Si6 N3 Si5 120.28(14) . .
Si6 N3 Y2 125.63(13) . .
Si5 N3 Y2 114.09(12) . .
Si7 N4 Si8 123.57(14) . .
Si7 N4 Y2 124.24(13) . .
Si8 N4 Y2 111.24(12) . .
Si7 N4 K1 94.94(10) . .
Si8 N4 K1 97.08(10) . .
Y2 N4 K1 87.42(7) . .
N6 N5 Y1 72.31(14) . .
N6 N5 Y2 71.12(14) . .
Y1 N5 Y2 140.85(12) . .
N6 N5 K1 76.67(14) . .
Y1 N5 K1 92.69(8) . .
Y2 N5 K1 92.13(8) . .
N5 N6 Y2 72.31(14) . .
N5 N6 Y1 71.02(14) . .
Y2 N6 Y1 140.76(11) . .
N5 N6 K1 75.03(14) . .
Y2 N6 K1 91.90(8) . .
Y1 N6 K1 91.79(8) . .
O1 C25 C26 104.4(3) . .
C25 C26 C27 102.8(3) . .
C26 C27 C28 104.5(3) . .
O1 C28 C27 106.4(3) . .
O2 C29 C30 105.8(2) . .
C29 C30 C31 102.0(3) . .
C32 C31 C30 102.4(3) . .
O2 C32 C31 105.6(2) . .
C34 C33 C36 108.4(5) . 3_676
C34 C33 C37 58.1(4) . .
C36 C33 C37 50.3(4) 3_676 .
C35 C34 C33 124.0(6) . .
C35 C34 C37 51.9(5) . .
C33 C34 C37 73.2(5) . .
C34 C35 C37 77.9(7) . .
C34 C35 C36 126.6(7) . .
C37 C35 C36 48.7(5) . .
C37 C36 C37 51.1(8) . 3_676
C37 C36 C35 57.4(6) . .
C37 C36 C35 107.5(6) 3_676 .
C37 C36 C33 122.3(7) . 3_676
C37 C36 C33 72.4(5) 3_676 3_676
C35 C36 C33 178.7(6) . 3_676
C36 C37 C37 78.3(10) . 3_676
C36 C37 C35 73.9(7) . .
C37 C37 C35 149.7(14) 3_676 .
C36 C37 C36 128.9(8) . 3_676
C37 C37 C36 50.6(8) 3_676 3_676
C35 C37 C36 154.7(9) . 3_676
C36 C37 C34 124.2(8) . .
C37 C37 C34 154.7(13) 3_676 .
C35 C37 C34 50.2(5) . .
C36 C37 C34 106.0(7) 3_676 .
C36 C37 C33 168.2(9) . .
C37 C37 C33 107.0(11) 3_676 .
C35 C37 C33 98.2(7) . .
C36 C37 C33 57.3(5) 3_676 .
C34 C37 C33 48.7(4) . .

loop_
_geom_bond_atom_site_label_1
_geom_bond_atom_site_label_2
_geom_bond_distance
_geom_bond_site_symmetry_2
Y1 N5 2.225(2) .
Y1 N6 2.242(2) .
Y1 N1 2.328(2) .
Y1 N2 2.341(2) .
Y1 O1 2.384(2) .
Y2 N6 2.231(2) .
Y2 N5 2.247(2) .
Y2 N4 2.329(2) .
Y2 N3 2.331(2) .
Y2 O2 2.419(2) .
K1 N5 2.864(2) .
K1 N6 2.885(2) .
K1 N2 2.982(3) .
K1 N4 2.989(3) .
Si1 N1 1.708(3) .
Si1 C3 1.880(3) .
Si1 C1 1.883(4) .
Si1 C2 1.885(3) .
Si2 N1 1.716(3) .
Si2 C5 1.876(3) .
Si2 C6 1.877(4) .
Si2 C4 1.878(3) .
Si3 N2 1.719(3) .
Si3 C8 1.876(3) .
Si3 C7 1.887(3) .
Si3 C9 1.887(3) .
Si4 N2 1.719(3) .
Si4 C10 1.873(3) .
Si4 C11 1.886(3) .
Si4 C12 1.893(3) .
Si5 N3 1.715(3) .
Si5 C14 1.883(3) .
Si5 C13 1.889(3) .
Si5 C15 1.892(3) .
Si6 N3 1.712(3) .
Si6 C18 1.875(3) .
Si6 C16 1.889(3) .
Si6 C17 1.892(3) .
Si7 N4 1.713(3) .
Si7 C20 1.876(3) .
Si7 C21 1.879(3) .
Si7 C19 1.887(4) .
Si8 N4 1.727(3) .
Si8 C23 1.875(3) .
Si8 C24 1.887(3) .
Si8 C22 1.892(3) .
O1 C25 1.452(4) .
O1 C28 1.469(4) .
O2 C29 1.462(3) .
O2 C32 1.469(4) .
N5 N6 1.405(3) .
C25 C26 1.514(5) .
C26 C27 1.519(5) .
C27 C28 1.528(4) .
C29 C30 1.511(5) .
C30 C31 1.521(4) .
C31 C32 1.507(4) .
C33 C34 1.435(9) .
C33 C36 1.615(9) 3_676
C33 C37 1.829(12) .
C34 C35 1.275(9) .
C34 C37 1.622(10) .
C35 C37 1.305(12) .
C35 C36 1.489(9) .
C36 C37 1.164(10) .
C36 C37 1.476(11) 3_676
C36 C33 1.615(9) 3_676
C37 C37 1.172(17) 3_676
C37 C36 1.476(11) 3_676
